data_1576514
loop_
_publ_author_name
'Dharmasivam, Mahendiran'
'Faiz, Sadia'
'Kaya, Busra'
'Wijesinghe, Tharushi P.'
'Suleymanoglu, Mediha'
'Azad, Mahan Gholam'
'Richardson, Vera'
'Zahoor, Ameer Fawad'
'Kalinowski, Danuta'
'Lewis, William'
'Bernhardt, Paul V.'
'Anjum, Rukhsana'
'Richardson, Des R.'

_publ_section_title
;
 Implementing the design cues of dissociation dynamics and transmetalation
 in gallium(iii) complexes to promote the anti-proliferative activity of
 ligands targeting intracellular iron(ii) trafficking.
;
_journal_issue 13
_journal_name_full 'Chemical science'
_journal_page_first 6546
_journal_page_last 6563
_journal_paper_doi 10.1039/d5sc06084b
_journal_volume 17
_journal_year 2026
_chemical_formula_moiety 'C21 H16 N2 O2'
_chemical_formula_sum 'C21 H16 N2 O2'
_chemical_formula_weight 328.36
_space_group_crystal_system monoclinic
_space_group_IT_number 14
_space_group_name_Hall '-P 2ybc'
_space_group_name_H-M_alt 'P 1 21/c 1'
_atom_sites_solution_hydrogens mixed
_atom_sites_solution_primary iterative
_audit_creation_date 2019-11-01
_audit_creation_method
;
Olex2 1.3
(compiled 2019.09.11 svn.r3662 for OlexSys, GUI svn.r5938)
;
_audit_update_record
;
2020-02-09 deposited with the CCDC.	2025-11-24 downloaded from the CCDC.
;
_cell_angle_alpha 90
_cell_angle_beta 92.433(7)
_cell_angle_gamma 90
_cell_formula_units_Z 4
_cell_length_a 14.6062(12)
_cell_length_b 5.3852(4)
_cell_length_c 19.6687(12)
_cell_measurement_reflns_used 2074
_cell_measurement_temperature 100(2)
_cell_measurement_theta_max 70.7680
_cell_measurement_theta_min 5.3320
_cell_volume 1545.7(2)
_computing_cell_refinement 'CrysAlisPro 1.171.40.35a (Rigaku OD, 2018)'
_computing_data_collection 'CrysAlisPro 1.171.40.35a (Rigaku OD, 2018)'
_computing_data_reduction 'CrysAlisPro 1.171.40.35a (Rigaku OD, 2018)'
_computing_molecular_graphics 'Olex2 1.3 (Dolomanov et al., 2009)'
_computing_publication_material 'Olex2 1.3 (Dolomanov et al., 2009)'
_computing_structure_refinement 'ShelXL 2018/3 (Sheldrick, 2015)'
_computing_structure_solution 'olex2.solve 1.3 (Bourhis et al., 2015)'
_diffrn_ambient_environment N~2~
_diffrn_ambient_temperature 100(2)
_diffrn_detector 'CCD area detector'
_diffrn_detector_area_resol_mean 5.2930
_diffrn_detector_type 'Agilent Diffraction Atlas detector'
_diffrn_measured_fraction_theta_full 0.993
_diffrn_measured_fraction_theta_max 0.968
_diffrn_measurement_details
;
List of Runs (angles in degrees, time in seconds):

  # Type    Start    End  Width  t~exp~   \w     \q     \k     \f   Frames
#--------------------------------------------------------------------------
  1  \w      1.00  45.00   1.00   30.00    --  -38.44  19.00  30.00   44
  2  \w    -68.00 -23.00   1.00   30.00    --  -38.44  77.00-120.00   45
  3  \w    -97.00  48.00   1.00   30.00    --  -38.44   0.00-180.00  145
  4  \w    125.00 151.00   1.00  120.00    --  106.69 111.00-150.00   26
  5  \w     28.00  53.00   1.00  120.00    --  106.69 -30.00-150.00   25
  6  \w     27.00  56.00   1.00  120.00    --  106.69 -30.00 -30.00   29
  7  \w    107.00 178.00   1.00  120.00    --  106.69 111.00 -30.00   71
  8  \w     30.00  67.00   1.00  120.00    --  106.69 -45.00 -90.00   37
  9  \w     27.00  55.00   1.00  120.00    --  106.69 -30.00 -60.00   28
 10  \w     27.00  56.00   1.00  120.00    --  106.69 -30.00-180.00   29
 11  \w     76.00 173.00   1.00  120.00    --  106.69  61.00  60.00   97
 12  \w     38.00  83.00   1.00  120.00    --  106.69 -61.00 120.00   45
 13  \w     40.00  68.00   1.00  120.00    --  106.69 -45.00 120.00   28
 14  \w     30.00 123.00   1.00  120.00    --  106.69 -77.00 -90.00   93
;
_diffrn_measurement_device '\k-geometry diffractometer'
_diffrn_measurement_device_type 'SuperNova-Duo, Atlas'
_diffrn_measurement_method '\w scans'
_diffrn_orient_matrix_type 'CrysAlisPro convention (1999,Acta A55,543-557)'
_diffrn_orient_matrix_UB_11 -0.0028577000
_diffrn_orient_matrix_UB_12 0.1450286000
_diffrn_orient_matrix_UB_13 0.0674075000
_diffrn_orient_matrix_UB_21 -0.1054457000
_diffrn_orient_matrix_UB_22 -0.0162513000
_diffrn_orient_matrix_UB_23 -0.0033341000
_diffrn_orient_matrix_UB_31 0.0051433000
_diffrn_orient_matrix_UB_32 -0.2459000000
_diffrn_orient_matrix_UB_33 0.0399087000
_diffrn_radiation_collimation 'focusing mirrors'
_diffrn_radiation_monochromator mirror
_diffrn_radiation_probe x-ray
_diffrn_radiation_type 'Cu K\a'
_diffrn_radiation_wavelength 1.54184
_diffrn_radiation_wavelength_determination fundamental
_diffrn_radiation_xray_symbol K-L~2,3~
_diffrn_reflns_av_R_equivalents 0.0211
_diffrn_reflns_av_unetI/netI 0.0275
_diffrn_reflns_Laue_measured_fraction_full 0.993
_diffrn_reflns_Laue_measured_fraction_max 0.968
_diffrn_reflns_limit_h_max 18
_diffrn_reflns_limit_h_min -17
_diffrn_reflns_limit_k_max 3
_diffrn_reflns_limit_k_min -6
_diffrn_reflns_limit_l_max 23
_diffrn_reflns_limit_l_min -22
_diffrn_reflns_number 5396
_diffrn_reflns_point_group_measured_fraction_full 0.993
_diffrn_reflns_point_group_measured_fraction_max 0.968
_diffrn_reflns_theta_full 67.684
_diffrn_reflns_theta_max 72.181
_diffrn_reflns_theta_min 4.500
_diffrn_source 'microfocus sealed tube'
_diffrn_source_current 0.8
_diffrn_source_power 0.04
_diffrn_source_target Cu
_diffrn_source_type 'Agilent Diffraction microfocus tube'
_diffrn_source_voltage 50
_exptl_absorpt_coefficient_mu 0.738
_exptl_absorpt_correction_T_max 1.000
_exptl_absorpt_correction_T_min 0.786
_exptl_absorpt_correction_type gaussian
_exptl_absorpt_process_details
;
CrysAlisPro 1.171.40.35a (Rigaku Oxford Diffraction, 2018)
Numerical absorption correction based on gaussian integration over
			a multifaceted crystal model
Empirical absorption correction using spherical harmonics,
 implemented in SCALE3 ABSPACK scaling algorithm.
;
_exptl_crystal_colour 'clear colourless'
_exptl_crystal_colour_lustre clear
_exptl_crystal_colour_primary colourless
_exptl_crystal_density_diffrn 1.411
_exptl_crystal_description plate
_exptl_crystal_F_000 688
_exptl_crystal_recrystallization_method 'crystallised fom DMSO'
_exptl_crystal_size_max 0.193
_exptl_crystal_size_mid 0.099
_exptl_crystal_size_min 0.03
_refine_diff_density_max 0.301
_refine_diff_density_min -0.213
_refine_diff_density_rms 0.053
_refine_ls_extinction_method none
_refine_ls_goodness_of_fit_ref 1.096
_refine_ls_hydrogen_treatment mixed
_refine_ls_matrix_type full
_refine_ls_number_parameters 230
_refine_ls_number_reflns 2963
_refine_ls_number_restraints 0
_refine_ls_restrained_S_all 1.096
_refine_ls_R_factor_all 0.0629
_refine_ls_R_factor_gt 0.0526
_refine_ls_shift/su_max 0.000
_refine_ls_shift/su_mean 0.000
_refine_ls_structure_factor_coef Fsqd
_refine_ls_weighting_details 'w=1/[\s^2^(Fo^2^)+(0.0746P)^2^+0.7412P] where P=(Fo^2^+2Fc^2^)/3'
_refine_ls_weighting_scheme calc
_refine_ls_wR_factor_gt 0.1396
_refine_ls_wR_factor_ref 0.1459
_reflns_Friedel_coverage 0.000
_reflns_number_gt 2477
_reflns_number_total 2963
_reflns_threshold_expression 'I > 2\s(I)'
_cod_data_source_file d5sc06084b2.cif
_cod_data_source_block drr19_s1897
_cod_depositor_comments 'Adding full bibliography for 1576509--1576516.cif.'
_cod_original_cell_volume 1545.68(19)
_cod_database_code 1576514
_sydney_internal_submission_code drr19_s1897
_sydney_internal_submission_date 2019-09-12
_sydney_internal_submission_number s1897
_sydney_internal_client_code rukh
_sydney_internal_client_email rukhsanaanjum@yahoo.com
_sydney_internal_client_name 'Rukhsana Anjum'
_sydney_internal_supervisor_code drr
_sydney_internal_supervisor_name 'Des Richardson'
_sydney_internal_collection_date 2019-10-17
_sydney_internal_collection_user wlew0588
_sydney_internal_process_date 2019-11-01
_sydney_internal_process_user wlew0588
_sydney_internal_solution_date 2019-11-01
_sydney_internal_solution_user wlew0588
_sydney_internal_refine_date 2019-11-01
_sydney_internal_refine_user wlew0588
_sydney_internal_check_and_archive_date 2019-11-01
_sydney_internal_check_user wlew0588
_shelx_shelxl_version_number 2018/3
_chemical_oxdiff_formula C21H16N2O2
_chemical_oxdiff_usercomment SF-91(L5)
_shelx_space_group_comment
;
The symmetry employed for this shelxl refinement is uniquely defined
by the following loop, which should always be used as a source of
symmetry information in preference to the above space-group names.
They are only intended as comments.
;
_shelx_estimated_absorpt_t_max 0.978
_shelx_estimated_absorpt_t_min 0.871
_reflns_odcompleteness_completeness 99.29
_reflns_odcompleteness_iscentric 1
_reflns_odcompleteness_theta 67.13
_olex2_refinement_description
;
1. Fixed Uiso
 At 1.2 times of:
  All C(H) groups, All N(H) groups
 At 1.5 times of:
  All C(H,H,H) groups
2.a Aromatic/amide H refined with riding coordinates:
 C3(H3), C4(H4), C5(H5), C6(H6), C7(H7), C12(H12), C13(H13), C15(H15),
 C16(H16), C17(H17), C18(H18), C21(H21)
2.b Idealised Me refined as rotating group:
 C9(H9A,H9B,H9C)
;
_olex2_date_sample_data_collection 2019-10-17
_olex2_date_sample_submission 2019-09-12
_olex2_exptl_crystal_mounting_method 'in paratone on a micromount'
_olex2_submission_original_sample_id SF-91(L5)
_olex2_submission_special_instructions 'No special instructions were received'
_oxdiff_exptl_absorpt_empirical_details
;
Empirical correction (ABSPACK) includes:
- Absorption correction using spherical harmonics
- Frame scaling
;
_oxdiff_exptl_absorpt_empirical_full_max 1.428
_oxdiff_exptl_absorpt_empirical_full_min 0.749

loop_
_space_group_symop_operation_xyz
'x, y, z'
'-x, y+1/2, -z+1/2'
'-x, -y, -z'
'x, -y-1/2, z-1/2'

loop_
_atom_site_label
_atom_site_type_symbol
_atom_site_fract_x
_atom_site_fract_y
_atom_site_fract_z
_atom_site_U_iso_or_equiv
_atom_site_adp_type
_atom_site_occupancy
_atom_site_site_symmetry_order
_atom_site_calc_flag
_atom_site_refinement_flags_posn
_atom_site_refinement_flags_adp
_atom_site_refinement_flags_occupancy
_atom_site_disorder_assembly
_atom_site_disorder_group
O1 O 0.84218(10) -0.3933(3) 0.43740(7) 0.0328(4) Uani 1 1 d . . . . .
O2 O 0.57396(10) -0.1829(3) 0.54922(7) 0.0266(3) Uani 1 1 d . . . . .
N1 N 0.73543(12) -0.0657(3) 0.49992(8) 0.0274(4) Uani 1 1 d . . . . .
N2 N 0.81358(12) 0.0061(3) 0.46817(8) 0.0278(4) Uani 1 1 d . . . . .
H2 H 0.8262(17) 0.174(5) 0.4633(13) 0.033 Uiso 1 1 d . U . . .
C1 C 0.86128(14) -0.1717(4) 0.43533(10) 0.0276(4) Uani 1 1 d . . . . .
C2 C 0.94131(14) -0.0821(4) 0.39730(10) 0.0268(4) Uani 1 1 d . . . . .
C3 C 0.96733(14) -0.2296(4) 0.34272(10) 0.0290(4) Uani 1 1 d . . . . .
H3 H 0.932462 -0.372690 0.330304 0.035 Uiso 1 1 calc R U . . .
C4 C 1.04344(15) -0.1681(4) 0.30684(11) 0.0322(5) Uani 1 1 d . . . . .
H4 H 1.059516 -0.265803 0.268937 0.039 Uiso 1 1 calc R U . . .
C5 C 1.09643(15) 0.0362(4) 0.32607(11) 0.0317(5) Uani 1 1 d . . . . .
H5 H 1.149666 0.075952 0.302168 0.038 Uiso 1 1 calc R U . . .
C6 C 1.07131(15) 0.1815(4) 0.38023(11) 0.0335(5) Uani 1 1 d . . . . .
H6 H 1.107780 0.320738 0.393545 0.040 Uiso 1 1 calc R U . . .
C7 C 0.99378(15) 0.1263(4) 0.41512(10) 0.0303(5) Uani 1 1 d . . . . .
H7 H 0.976149 0.230381 0.451303 0.036 Uiso 1 1 calc R U . . .
C8 C 0.70400(14) 0.0931(4) 0.54265(9) 0.0260(4) Uani 1 1 d . . . . .
C9 C 0.74739(15) 0.3355(4) 0.56275(10) 0.0298(5) Uani 1 1 d . . . . .
H9A H 0.813644 0.312602 0.570049 0.045 Uiso 1 1 calc R U . . .
H9B H 0.721371 0.394984 0.604882 0.045 Uiso 1 1 calc R U . . .
H9C H 0.735575 0.457620 0.526495 0.045 Uiso 1 1 calc R U . . .
C10 C 0.61837(14) 0.0277(4) 0.57331(9) 0.0252(4) Uani 1 1 d . . . . .
C11 C 0.49603(14) -0.2030(4) 0.58471(9) 0.0247(4) Uani 1 1 d . . . . .
C12 C 0.43013(15) -0.3903(4) 0.57489(10) 0.0278(4) Uani 1 1 d . . . . .
H12 H 0.437134 -0.518634 0.542373 0.033 Uiso 1 1 calc R U . . .
C13 C 0.35583(14) -0.3799(4) 0.61399(10) 0.0270(4) Uani 1 1 d . . . . .
H13 H 0.309625 -0.503254 0.608381 0.032 Uiso 1 1 calc R U . . .
C14 C 0.34518(14) -0.1880(4) 0.66347(9) 0.0252(4) Uani 1 1 d . . . . .
C15 C 0.26679(14) -0.1809(4) 0.70331(10) 0.0285(4) Uani 1 1 d . . . . .
H15 H 0.220306 -0.302773 0.696465 0.034 Uiso 1 1 calc R U . . .
C16 C 0.25698(15) -0.0005(4) 0.75164(10) 0.0303(5) Uani 1 1 d . . . . .
H16 H 0.203761 0.002516 0.777767 0.036 Uiso 1 1 calc R U . . .
C17 C 0.32561(15) 0.1800(4) 0.76260(10) 0.0294(4) Uani 1 1 d . . . . .
H17 H 0.319033 0.302255 0.796869 0.035 Uiso 1 1 calc R U . . .
C18 C 0.40197(14) 0.1813(4) 0.72431(10) 0.0269(4) Uani 1 1 d . . . . .
H18 H 0.447519 0.305297 0.731929 0.032 Uiso 1 1 calc R U . . .
C19 C 0.41328(13) -0.0009(4) 0.67353(9) 0.0243(4) Uani 1 1 d . . . . .
C20 C 0.49036(14) -0.0108(4) 0.63127(9) 0.0248(4) Uani 1 1 d . . . . .
C21 C 0.57020(14) 0.1375(4) 0.62317(9) 0.0250(4) Uani 1 1 d . . . . .
H21 H 0.586602 0.284029 0.647680 0.030 Uiso 1 1 calc R U . . .

loop_
_atom_site_aniso_label
_atom_site_aniso_U_11
_atom_site_aniso_U_22
_atom_site_aniso_U_33
_atom_site_aniso_U_23
_atom_site_aniso_U_13
_atom_site_aniso_U_12
O1 0.0366(8) 0.0311(8) 0.0313(8) -0.0023(6) 0.0093(6) -0.0041(7)
O2 0.0332(7) 0.0250(7) 0.0218(6) -0.0037(5) 0.0042(5) -0.0020(6)
N1 0.0315(9) 0.0295(9) 0.0215(8) 0.0017(7) 0.0035(6) -0.0015(7)
N2 0.0310(9) 0.0283(9) 0.0243(8) -0.0001(7) 0.0055(7) -0.0022(8)
C1 0.0316(10) 0.0296(11) 0.0214(9) -0.0009(8) 0.0004(8) -0.0004(9)
C2 0.0282(10) 0.0287(10) 0.0236(9) 0.0023(8) 0.0009(7) 0.0009(9)
C3 0.0306(10) 0.0292(10) 0.0272(9) -0.0026(8) 0.0021(8) -0.0001(9)
C4 0.0350(11) 0.0342(11) 0.0276(10) 0.0014(9) 0.0057(8) 0.0029(9)
C5 0.0305(10) 0.0339(11) 0.0312(10) 0.0066(9) 0.0072(8) -0.0009(9)
C6 0.0348(11) 0.0300(11) 0.0358(11) 0.0015(9) 0.0018(9) -0.0054(9)
C7 0.0359(11) 0.0283(10) 0.0268(9) -0.0016(8) 0.0015(8) 0.0004(9)
C8 0.0338(10) 0.0264(10) 0.0178(8) 0.0016(7) 0.0014(7) 0.0013(8)
C9 0.0352(11) 0.0314(11) 0.0232(9) -0.0015(8) 0.0059(8) -0.0038(9)
C10 0.0317(10) 0.0240(10) 0.0198(8) 0.0010(7) 0.0005(7) 0.0002(8)
C11 0.0296(10) 0.0260(10) 0.0186(8) 0.0015(7) 0.0023(7) 0.0025(8)
C12 0.0386(11) 0.0231(10) 0.0217(9) -0.0025(8) 0.0006(8) -0.0003(9)
C13 0.0329(10) 0.0235(10) 0.0244(9) 0.0015(8) -0.0008(8) -0.0027(8)
C14 0.0321(10) 0.0233(10) 0.0202(9) 0.0028(7) 0.0004(7) 0.0007(8)
C15 0.0309(10) 0.0296(11) 0.0249(9) 0.0018(8) 0.0010(8) -0.0035(9)
C16 0.0324(10) 0.0349(11) 0.0241(9) 0.0017(9) 0.0053(8) 0.0006(9)
C17 0.0375(11) 0.0290(10) 0.0220(9) -0.0022(8) 0.0038(8) 0.0018(9)
C18 0.0335(10) 0.0240(10) 0.0231(9) 0.0007(8) 0.0003(8) -0.0024(8)
C19 0.0299(10) 0.0248(10) 0.0182(8) 0.0030(7) 0.0017(7) 0.0015(8)
C20 0.0327(10) 0.0231(9) 0.0184(8) 0.0007(7) -0.0019(7) 0.0018(8)
C21 0.0338(10) 0.0229(9) 0.0183(8) -0.0001(7) 0.0017(7) 0.0010(8)

loop_
_atom_type_symbol
_atom_type_description
_atom_type_scat_dispersion_real
_atom_type_scat_dispersion_imag
_atom_type_scat_source
C C 0.0181 0.0091 'International Tables Vol C Tables 4.2.6.8 and 6.1.1.4'
H H 0.0000 0.0000 'International Tables Vol C Tables 4.2.6.8 and 6.1.1.4'
N N 0.0311 0.0180 'International Tables Vol C Tables 4.2.6.8 and 6.1.1.4'
O O 0.0492 0.0322 'International Tables Vol C Tables 4.2.6.8 and 6.1.1.4'

loop_
_exptl_crystal_face_index_h
_exptl_crystal_face_index_k
_exptl_crystal_face_index_l
_exptl_crystal_face_perp_dist
0 0 -1 0.0564
0 0 1 0.0424
0 1 0 0.0807
0 -1 1 0.0933
-1 0 0 0.0148
1 0 0 0.0148

loop_
_geom_angle_atom_site_label_1
_geom_angle_atom_site_label_2
_geom_angle_atom_site_label_3
_geom_angle
_geom_angle_site_symmetry_1
_geom_angle_site_symmetry_3
_geom_angle_publ_flag
C11 O2 C10 106.23(15) . . ?
C8 N1 N2 115.53(18) . . ?
N1 N2 H2 119.5(16) . . ?
C1 N2 N1 117.83(18) . . ?
C1 N2 H2 121.8(16) . . ?
O1 C1 N2 123.12(19) . . ?
O1 C1 C2 120.97(19) . . ?
N2 C1 C2 115.89(19) . . ?
C3 C2 C1 116.35(19) . . ?
C7 C2 C1 124.54(18) . . ?
C7 C2 C3 118.99(19) . . ?
C2 C3 H3 119.8 . . ?
C4 C3 C2 120.4(2) . . ?
C4 C3 H3 119.8 . . ?
C3 C4 H4 119.9 . . ?
C3 C4 C5 120.1(2) . . ?
C5 C4 H4 119.9 . . ?
C4 C5 H5 120.2 . . ?
C6 C5 C4 119.7(2) . . ?
C6 C5 H5 120.2 . . ?
C5 C6 H6 119.7 . . ?
C7 C6 C5 120.7(2) . . ?
C7 C6 H6 119.7 . . ?
C2 C7 H7 120.0 . . ?
C6 C7 C2 120.1(2) . . ?
C6 C7 H7 120.0 . . ?
N1 C8 C9 126.07(19) . . ?
N1 C8 C10 116.32(19) . . ?
C10 C8 C9 117.60(18) . . ?
C8 C9 H9A 109.5 . . ?
C8 C9 H9B 109.5 . . ?
C8 C9 H9C 109.5 . . ?
H9A C9 H9B 109.5 . . ?
H9A C9 H9C 109.5 . . ?
H9B C9 H9C 109.5 . . ?
O2 C10 C8 117.14(17) . . ?
C21 C10 O2 110.69(18) . . ?
C21 C10 C8 132.17(19) . . ?
O2 C11 C12 124.71(18) . . ?
O2 C11 C20 110.67(17) . . ?
C20 C11 C12 124.61(18) . . ?
C11 C12 H12 121.5 . . ?
C13 C12 C11 116.93(18) . . ?
C13 C12 H12 121.5 . . ?
C12 C13 H13 119.1 . . ?
C12 C13 C14 121.81(19) . . ?
C14 C13 H13 119.1 . . ?
C15 C14 C13 120.64(19) . . ?
C15 C14 C19 118.72(18) . . ?
C19 C14 C13 120.63(18) . . ?
C14 C15 H15 119.5 . . ?
C16 C15 C14 120.9(2) . . ?
C16 C15 H15 119.5 . . ?
C15 C16 H16 120.0 . . ?
C15 C16 C17 120.08(19) . . ?
C17 C16 H16 120.0 . . ?
C16 C17 H17 119.7 . . ?
C18 C17 C16 120.67(19) . . ?
C18 C17 H17 119.7 . . ?
C17 C18 H18 119.8 . . ?
C17 C18 C19 120.39(19) . . ?
C19 C18 H18 119.8 . . ?
C14 C19 C20 117.14(18) . . ?
C18 C19 C14 119.15(18) . . ?
C18 C19 C20 123.70(19) . . ?
C11 C20 C19 118.84(18) . . ?
C11 C20 C21 105.77(17) . . ?
C21 C20 C19 135.38(18) . . ?
C10 C21 C20 106.63(18) . . ?
C10 C21 H21 126.7 . . ?
C20 C21 H21 126.7 . . ?

loop_
_geom_bond_atom_site_label_1
_geom_bond_atom_site_label_2
_geom_bond_distance
_geom_bond_site_symmetry_2
_geom_bond_publ_flag
O1 C1 1.227(3) . ?
O2 C10 1.381(2) . ?
O2 C11 1.365(2) . ?
N1 N2 1.380(2) . ?
N1 C8 1.297(3) . ?
N2 H2 0.93(3) . ?
N2 C1 1.363(3) . ?
C1 C2 1.494(3) . ?
C2 C3 1.401(3) . ?
C2 C7 1.395(3) . ?
C3 H3 0.9500 . ?
C3 C4 1.382(3) . ?
C4 H4 0.9500 . ?
C4 C5 1.388(3) . ?
C5 H5 0.9500 . ?
C5 C6 1.384(3) . ?
C6 H6 0.9500 . ?
C6 C7 1.381(3) . ?
C7 H7 0.9500 . ?
C8 C9 1.497(3) . ?
C8 C10 1.455(3) . ?
C9 H9A 0.9800 . ?
C9 H9B 0.9800 . ?
C9 H9C 0.9800 . ?
C10 C21 1.366(3) . ?
C11 C12 1.402(3) . ?
C11 C20 1.387(3) . ?
C12 H12 0.9500 . ?
C12 C13 1.358(3) . ?
C13 H13 0.9500 . ?
C13 C14 1.432(3) . ?
C14 C15 1.415(3) . ?
C14 C19 1.424(3) . ?
C15 H15 0.9500 . ?
C15 C16 1.371(3) . ?
C16 H16 0.9500 . ?
C16 C17 1.406(3) . ?
C17 H17 0.9500 . ?
C17 C18 1.372(3) . ?
C18 H18 0.9500 . ?
C18 C19 1.415(3) . ?
C19 C20 1.429(3) . ?
C20 C21 1.428(3) . ?
C21 H21 0.9500 . ?

loop_
_geom_hbond_atom_site_label_D
_geom_hbond_atom_site_label_H
_geom_hbond_atom_site_label_A
_geom_hbond_distance_DH
_geom_hbond_distance_HA
_geom_hbond_distance_DA
_geom_hbond_angle_DHA
_geom_hbond_site_symmetry_A
_geom_hbond_publ_flag
N2 H2 O1 0.93(3) 2.40(3) 3.320(2) 172(2) 1_565 yes

loop_
_geom_torsion_atom_site_label_1
_geom_torsion_atom_site_label_2
_geom_torsion_atom_site_label_3
_geom_torsion_atom_site_label_4
_geom_torsion
_geom_torsion_site_symmetry_1
_geom_torsion_site_symmetry_2
_geom_torsion_site_symmetry_3
_geom_torsion_site_symmetry_4
_geom_torsion_publ_flag
O1 C1 C2 C3 26.9(3) . . . . ?
O1 C1 C2 C7 -149.0(2) . . . . ?
O2 C10 C21 C20 -0.2(2) . . . . ?
O2 C11 C12 C13 -178.98(18) . . . . ?
O2 C11 C20 C19 -179.74(16) . . . . ?
O2 C11 C20 C21 0.4(2) . . . . ?
N1 N2 C1 O1 -6.0(3) . . . . ?
N1 N2 C1 C2 175.54(16) . . . . ?
N1 C8 C10 O2 -6.4(3) . . . . ?
N1 C8 C10 C21 174.0(2) . . . . ?
N2 N1 C8 C9 -3.6(3) . . . . ?
N2 N1 C8 C10 176.14(16) . . . . ?
N2 C1 C2 C3 -154.64(18) . . . . ?
N2 C1 C2 C7 29.4(3) . . . . ?
C1 C2 C3 C4 -176.67(19) . . . . ?
C1 C2 C7 C6 174.3(2) . . . . ?
C2 C3 C4 C5 2.1(3) . . . . ?
C3 C2 C7 C6 -1.5(3) . . . . ?
C3 C4 C5 C6 -1.7(3) . . . . ?
C4 C5 C6 C7 -0.4(3) . . . . ?
C5 C6 C7 C2 2.0(3) . . . . ?
C7 C2 C3 C4 -0.5(3) . . . . ?
C8 N1 N2 C1 165.20(18) . . . . ?
C8 C10 C21 C20 179.4(2) . . . . ?
C9 C8 C10 O2 173.37(16) . . . . ?
C9 C8 C10 C21 -6.2(3) . . . . ?
C10 O2 C11 C12 178.72(18) . . . . ?
C10 O2 C11 C20 -0.5(2) . . . . ?
C11 O2 C10 C8 -179.24(16) . . . . ?
C11 O2 C10 C21 0.4(2) . . . . ?
C11 C12 C13 C14 -0.5(3) . . . . ?
C11 C20 C21 C10 -0.1(2) . . . . ?
C12 C11 C20 C19 1.0(3) . . . . ?
C12 C11 C20 C21 -178.83(18) . . . . ?
C12 C13 C14 C15 179.67(19) . . . . ?
C12 C13 C14 C19 -0.4(3) . . . . ?
C13 C14 C15 C16 178.76(19) . . . . ?
C13 C14 C19 C18 -178.03(17) . . . . ?
C13 C14 C19 C20 1.5(3) . . . . ?
C14 C15 C16 C17 -0.4(3) . . . . ?
C14 C19 C20 C11 -1.8(3) . . . . ?
C14 C19 C20 C21 178.0(2) . . . . ?
C15 C14 C19 C18 1.9(3) . . . . ?
C15 C14 C19 C20 -178.54(17) . . . . ?
C15 C16 C17 C18 1.4(3) . . . . ?
C16 C17 C18 C19 -0.6(3) . . . . ?
C17 C18 C19 C14 -1.0(3) . . . . ?
C17 C18 C19 C20 179.47(18) . . . . ?
C18 C19 C20 C11 177.72(18) . . . . ?
C18 C19 C20 C21 -2.5(3) . . . . ?
C19 C14 C15 C16 -1.2(3) . . . . ?
C19 C20 C21 C10 -179.9(2) . . . . ?
C20 C11 C12 C13 0.2(3) . . . . ?

loop_
_exptl_oxdiff_crystal_face_indexfrac_h
_exptl_oxdiff_crystal_face_indexfrac_k
_exptl_oxdiff_crystal_face_indexfrac_l
_exptl_oxdiff_crystal_face_x
_exptl_oxdiff_crystal_face_y
_exptl_oxdiff_crystal_face_z
0.0015 -0.0002 -1.0007 -0.0675 0.0032 -0.0399
-0.0015 0.0002 1.0007 0.0675 -0.0032 0.0399
-0.0060 0.9993 0.0024 0.1451 -0.0156 -0.2457
0.0044 -0.9992 0.9983 -0.0776 0.0124 0.2856
-0.9990 -0.0002 -0.0039 0.0026 0.1054 -0.0052
0.9990 0.0002 0.0039 -0.0026 -0.1054 0.0052
